data_4508096
loop_
_publ_author_name
'Bhattacharya, Suman'
'Saha, Binoy K.'

_publ_section_title
;
 Interaction Dependence and Similarity in Thermal Expansion of a Dimorphic
 1D Hydrogen-Bonded Organic Complex
;
_journal_issue 8
_journal_name_full 'Crystal Growth &amp; Design'
_journal_page_first 3299
_journal_paper_doi 10.1021/cg4009174
_journal_volume 13
_journal_year 2013
_chemical_formula_moiety 'C8 H8 O8, 2(C12 H10 N2)'
_chemical_formula_sum 'C32 H28 N4 O8'
_chemical_formula_weight 596.58
_chemical_name_common 'CBTA.BPE Form-I'
_chemical_name_systematic
;
cyclobutane-1,2,3,4-tetracarboxylic acid,
(E)-1,2-di(pyridin-4-yl)ethene complex polymorph I
;
_space_group_crystal_system monoclinic
_space_group_IT_number 14
_space_group_name_Hall '-P 2ybc'
_space_group_name_H-M_alt 'P 1 21/c 1'
_symmetry_space_group_name_Hall '-P 2ybc'
_symmetry_space_group_name_H-M 'P 1 21/c 1'
_atom_sites_solution_hydrogens geom
_atom_sites_solution_primary direct
_atom_sites_solution_secondary difmap
_audit_creation_date 2013-04-18
_audit_creation_method
;
  Olex2 1.2
  (compiled Apr  9 2013 14:06:00, GUI svn.r4458)
;
_cell_angle_alpha 90.00
_cell_angle_beta 94.888(7)
_cell_angle_gamma 90.00
_cell_formula_units_Z 2
_cell_length_a 7.0554(6)
_cell_length_b 10.8554(7)
_cell_length_c 18.2901(10)
_cell_measurement_reflns_used 1580
_cell_measurement_temperature 298(2)
_cell_measurement_theta_max 28.2730
_cell_measurement_theta_min 3.6980
_cell_volume 1395.73(17)
_computing_cell_refinement
;
CrysAlisPro, Agilent Technologies,
Version 1.171.36.24 (release 03-12-2012 CrysAlis171 .NET)
(compiled Dec  3 2012,18:21:49)
;
_computing_data_collection
;
CrysAlisPro, Agilent Technologies,
Version 1.171.36.24 (release 03-12-2012 CrysAlis171 .NET)
(compiled Dec  3 2012,18:21:49)
;
_computing_data_reduction
;
CrysAlisPro, Agilent Technologies,
Version 1.171.36.24 (release 03-12-2012 CrysAlis171 .NET)
(compiled Dec  3 2012,18:21:49)
;
_computing_molecular_graphics
;
O. V. Dolomanov, L. J. Bourhis, R. J. Gildea, J. A. K. Howard and H. Puschmann,
OLEX2: a complete structure solution, refinement and analysis program.
J. Appl. Cryst. (2009). 42, 339-341.
;
_computing_publication_material
;
O. V. Dolomanov, L. J. Bourhis, R. J. Gildea, J. A. K. Howard and H. Puschmann,
OLEX2: a complete structure solution, refinement and analysis program.
J. Appl. Cryst. (2009). 42, 339-341.
;
_computing_structure_refinement
;
SHELXL, G.M. Sheldrick, Acta Cryst.
(2008). A64, 112-122
;
_computing_structure_solution
;
SHELXS, G.M. Sheldrick, Acta Cryst.
(2008). A64, 112-122
;
_diffrn_ambient_temperature 298(2)
_diffrn_detector_area_resol_mean 15.9821
_diffrn_measured_fraction_theta_full 0.9874
_diffrn_measured_fraction_theta_max 0.8389
_diffrn_measurement_details
;
  1 omega  -85.00    2.00   1.0000   10.0000
omega____ theta____ kappa____ phi______ frames
    -      -17.4178  -57.0000   60.0000 87

  2 omega   -5.00   21.00   1.0000   10.0000
omega____ theta____ kappa____ phi______ frames
    -      -17.4178  -99.0000 -180.0000 26

  3 omega  -82.00    3.00   1.0000   10.0000
omega____ theta____ kappa____ phi______ frames
    -      -17.4178  -57.0000  150.0000 85

  4 omega  -38.00   27.00   1.0000   10.0000
omega____ theta____ kappa____ phi______ frames
    -      -17.4178   57.0000 -150.0000 65
;
_diffrn_measurement_device_type 'Xcalibur, Eos'
_diffrn_measurement_method '\w scans'
_diffrn_orient_matrix_UB_11 -0.0054261000
_diffrn_orient_matrix_UB_12 -0.0048156000
_diffrn_orient_matrix_UB_13 0.0384108000
_diffrn_orient_matrix_UB_21 -0.1005658000
_diffrn_orient_matrix_UB_22 0.0040455000
_diffrn_orient_matrix_UB_23 -0.0052113000
_diffrn_orient_matrix_UB_31 -0.0059778000
_diffrn_orient_matrix_UB_32 -0.0650835000
_diffrn_orient_matrix_UB_33 -0.0032586000
_diffrn_radiation_monochromator graphite
_diffrn_radiation_type 'Mo K\a'
_diffrn_radiation_wavelength 0.7107
_diffrn_reflns_av_R_equivalents 0.0265
_diffrn_reflns_av_unetI/netI 0.0356
_diffrn_reflns_limit_h_max 9
_diffrn_reflns_limit_h_min -8
_diffrn_reflns_limit_k_max 14
_diffrn_reflns_limit_k_min -13
_diffrn_reflns_limit_l_max 25
_diffrn_reflns_limit_l_min -24
_diffrn_reflns_number 7022
_diffrn_reflns_theta_full 25.00
_diffrn_reflns_theta_max 29.24
_diffrn_reflns_theta_min 3.70
_diffrn_source 'Enhance (Mo) X-ray Source'
_exptl_absorpt_coefficient_mu 0.104
_exptl_absorpt_correction_T_max 1.00000
_exptl_absorpt_correction_T_min 0.97146
_exptl_absorpt_correction_type multi-scan
_exptl_absorpt_process_details
;
CrysAlisPro, Agilent Technologies,
Version 1.171.36.24 (release 03-12-2012 CrysAlis171 .NET)
(compiled Dec  3 2012,18:21:49)
Empirical absorption correction using spherical harmonics,
 implemented in SCALE3 ABSPACK scaling algorithm.
;
_exptl_crystal_colour colourless
_exptl_crystal_colour_primary colourless
_exptl_crystal_density_diffrn 1.420
_exptl_crystal_density_method 'not measured'
_exptl_crystal_description block
_exptl_crystal_F_000 624
_exptl_crystal_size_max 0.44
_exptl_crystal_size_mid 0.4
_exptl_crystal_size_min 0.18
_refine_diff_density_max 0.211
_refine_diff_density_min -0.167
_refine_diff_density_rms 0.038
_refine_ls_extinction_method none
_refine_ls_goodness_of_fit_ref 1.043
_refine_ls_hydrogen_treatment mixed
_refine_ls_matrix_type full
_refine_ls_number_parameters 207
_refine_ls_number_reflns 3188
_refine_ls_number_restraints 2
_refine_ls_restrained_S_all 1.046
_refine_ls_R_factor_all 0.0810
_refine_ls_R_factor_gt 0.0495
_refine_ls_shift/su_max 0.000
_refine_ls_shift/su_mean 0.000
_refine_ls_structure_factor_coef Fsqd
_refine_ls_weighting_details 'calc w=1/[\s^2^(Fo^2^)+(0.0428P)^2^+0.2781P] where P=(Fo^2^+2Fc^2^)/3'
_refine_ls_weighting_scheme calc
_refine_ls_wR_factor_gt 0.1048
_refine_ls_wR_factor_ref 0.1195
_reflns_number_gt 2161
_reflns_number_total 3188
_reflns_threshold_expression >2sigma(I)
_cod_data_source_file cg4009174_si_002.cif
_cod_data_source_block P21-298
_cod_original_cell_volume 1395.74(17)
_cod_database_code 4508096

loop_
_space_group_symop_id
_space_group_symop_operation_xyz
1 'x, y, z'
2 '-x, y+1/2, -z+1/2'
3 '-x, -y, -z'
4 'x, -y-1/2, z-1/2'

loop_
_atom_site_label
_atom_site_type_symbol
_atom_site_fract_x
_atom_site_fract_y
_atom_site_fract_z
_atom_site_U_iso_or_equiv
_atom_site_adp_type
_atom_site_occupancy
_atom_site_symmetry_multiplicity
_atom_site_calc_flag
_atom_site_refinement_flags
O1 O 0.4558(2) 0.36284(12) 0.35881(7) 0.0630(4) Uani 1 1 d .
O4 O 0.2968(2) 0.73958(12) 0.40730(7) 0.0541(4) Uani 1 1 d D
O3 O 0.1339(2) 0.57120(14) 0.43026(8) 0.0672(4) Uani 1 1 d .
O2 O 0.5482(2) 0.54842(12) 0.32641(6) 0.0578(4) Uani 1 1 d D
C4 C 0.5210(3) 0.46265(16) 0.37446(8) 0.0390(4) Uani 1 1 d .
C3 C 0.5834(2) 0.50180(15) 0.45236(8) 0.0356(4) Uani 1 1 d .
H3 H 0.7152 0.5313 0.4565 0.043 Uiso 1 1 calc R
C1 C 0.2746(3) 0.63333(16) 0.43996(8) 0.0400(4) Uani 1 1 d .
C2 C 0.4481(2) 0.59496(15) 0.48855(8) 0.0354(4) Uani 1 1 d .
H2A H 0.5183 0.6665 0.5093 0.043 Uiso 1 1 calc R
N1 N 0.5832(2) 0.98578(14) 0.30586(7) 0.0456(4) Uani 1 1 d .
N2 N 1.1038(2) 0.75941(14) 0.77621(7) 0.0451(4) Uani 1 1 d .
C7 C 0.7362(2) 0.93436(16) 0.44814(8) 0.0378(4) Uani 1 1 d .
C8 C 0.6560(3) 1.04714(17) 0.42986(9) 0.0428(4) Uani 1 1 d .
H8 H 0.6519 1.1081 0.4654 0.051 Uiso 1 1 calc R
C5 C 0.6623(3) 0.87678(18) 0.32288(10) 0.0518(5) Uani 1 1 d .
H5 H 0.6653 0.8178 0.2861 0.062 Uiso 1 1 calc R
C14 C 1.1275(3) 0.67649(18) 0.72447(10) 0.0509(5) Uani 1 1 d .
H14 H 1.1985 0.6064 0.7373 0.061 Uiso 1 1 calc R
C6 C 0.7401(3) 0.84741(17) 0.39260(9) 0.0476(5) Uani 1 1 d .
H6 H 0.7943 0.7704 0.4022 0.057 Uiso 1 1 calc R
C12 C 0.9528(2) 0.79274(16) 0.63081(9) 0.0387(4) Uani 1 1 d .
C13 C 1.0523(3) 0.68873(17) 0.65267(10) 0.0492(5) Uani 1 1 d .
H13 H 1.0692 0.6263 0.6190 0.059 Uiso 1 1 calc R
C9 C 0.5818(3) 1.06970(17) 0.35897(9) 0.0450(4) Uani 1 1 d .
H9 H 0.5287 1.1465 0.3478 0.054 Uiso 1 1 calc R
C11 C 0.8800(3) 0.80929(18) 0.55366(9) 0.0428(4) Uani 1 1 d .
H11 H 0.8832 0.7413 0.5229 0.051 Uiso 1 1 calc R
C16 C 0.9293(3) 0.87976(19) 0.68480(10) 0.0588(6) Uani 1 1 d .
H16 H 0.8623 0.9519 0.6732 0.071 Uiso 1 1 calc R
C10 C 0.8108(3) 0.91231(17) 0.52478(9) 0.0416(4) Uani 1 1 d .
H10 H 0.8087 0.9793 0.5564 0.050 Uiso 1 1 calc R
C15 C 1.0056(3) 0.8591(2) 0.75578(10) 0.0607(6) Uani 1 1 d .
H15 H 0.9869 0.9185 0.7911 0.073 Uiso 1 1 calc R
H4 H 0.222(3) 0.742(2) 0.3663(11) 0.094(9) Uiso 1 1 d D
H2 H 0.503(4) 0.524(2) 0.2794(10) 0.103(9) Uiso 1 1 d D

loop_
_atom_site_aniso_label
_atom_site_aniso_U_11
_atom_site_aniso_U_22
_atom_site_aniso_U_33
_atom_site_aniso_U_23
_atom_site_aniso_U_13
_atom_site_aniso_U_12
O1 0.0997(12) 0.0553(8) 0.0319(6) -0.0073(6) -0.0060(7) -0.0201(8)
O4 0.0727(10) 0.0464(8) 0.0393(7) 0.0049(6) -0.0177(7) -0.0023(7)
O3 0.0559(9) 0.0815(10) 0.0600(9) 0.0211(8) -0.0188(7) -0.0176(8)
O2 0.0954(12) 0.0521(8) 0.0244(6) 0.0016(6) -0.0037(6) -0.0104(8)
C4 0.0472(11) 0.0445(10) 0.0248(7) -0.0020(7) -0.0002(7) 0.0029(9)
C3 0.0404(10) 0.0411(9) 0.0241(7) -0.0020(7) -0.0041(7) -0.0039(8)
C1 0.0521(12) 0.0416(10) 0.0252(7) -0.0029(7) -0.0035(7) 0.0017(9)
C2 0.0449(10) 0.0358(8) 0.0241(7) -0.0030(7) -0.0059(7) -0.0034(7)
N1 0.0539(10) 0.0536(9) 0.0281(7) 0.0019(7) -0.0033(6) -0.0021(8)
N2 0.0528(10) 0.0505(9) 0.0303(7) 0.0006(7) -0.0072(7) -0.0034(8)
C7 0.0360(9) 0.0496(10) 0.0273(8) -0.0002(7) -0.0001(7) -0.0072(8)
C8 0.0465(11) 0.0482(10) 0.0329(8) -0.0058(8) -0.0006(7) -0.0047(9)
C5 0.0685(14) 0.0553(12) 0.0305(8) -0.0067(8) -0.0027(9) 0.0020(10)
C14 0.0657(14) 0.0454(10) 0.0399(10) 0.0037(9) -0.0059(9) 0.0012(10)
C6 0.0593(12) 0.0470(10) 0.0352(9) 0.0007(8) -0.0034(8) 0.0046(10)
C12 0.0358(10) 0.0495(10) 0.0296(8) -0.0017(7) -0.0034(7) -0.0070(8)
C13 0.0653(13) 0.0443(10) 0.0368(9) -0.0046(8) -0.0029(9) -0.0008(10)
C9 0.0505(12) 0.0455(10) 0.0381(9) 0.0015(8) -0.0017(8) -0.0019(9)
C11 0.0434(11) 0.0519(11) 0.0318(8) -0.0056(8) -0.0047(7) -0.0027(9)
C16 0.0732(15) 0.0616(13) 0.0386(10) -0.0056(9) -0.0127(10) 0.0226(11)
C10 0.0434(10) 0.0505(10) 0.0300(8) -0.0040(8) -0.0027(7) -0.0035(9)
C15 0.0790(15) 0.0658(13) 0.0345(9) -0.0114(10) -0.0118(9) 0.0196(12)

loop_
_atom_type_symbol
_atom_type_description
_atom_type_scat_dispersion_real
_atom_type_scat_dispersion_imag
_atom_type_scat_source
C C 0.0033 0.0016 'International Tables Vol C Tables 4.2.6.8 and 6.1.1.4'
H H 0.0000 0.0000 'International Tables Vol C Tables 4.2.6.8 and 6.1.1.4'
N N 0.0061 0.0033 'International Tables Vol C Tables 4.2.6.8 and 6.1.1.4'
O O 0.0106 0.0060 'International Tables Vol C Tables 4.2.6.8 and 6.1.1.4'

loop_
_geom_angle_atom_site_label_1
_geom_angle_atom_site_label_2
_geom_angle_atom_site_label_3
_geom_angle
_geom_angle_site_symmetry_1
_geom_angle_site_symmetry_3
C1 O4 H4 109.5(17) . .
C4 O2 H2 111.1(17) . .
O1 C4 O2 123.89(15) . .
O1 C4 C3 123.45(15) . .
O2 C4 C3 112.65(15) . .
C4 C3 H3 111.2 . .
C4 C3 C2 114.93(13) . 3_666
C4 C3 C2 115.91(13) . .
C2 C3 H3 111.2 . .
C2 C3 H3 111.2 3_666 .
C2 C3 C2 90.81(12) 3_666 .
O4 C1 C2 112.81(16) . .
O3 C1 O4 123.71(16) . .
O3 C1 C2 123.43(16) . .
C3 C2 C3 89.19(12) 3_666 .
C3 C2 H2A 111.6 3_666 .
C3 C2 H2A 111.6 . .
C1 C2 C3 116.37(15) . 3_666
C1 C2 C3 114.85(12) . .
C1 C2 H2A 111.6 . .
C9 N1 C5 117.73(15) . .
C15 N2 C14 116.66(15) . .
C8 C7 C6 117.36(15) . .
C8 C7 C10 118.75(15) . .
C6 C7 C10 123.88(16) . .
C7 C8 H8 120.0 . .
C7 C8 C9 120.09(16) . .
C9 C8 H8 120.0 . .
N1 C5 H5 118.5 . .
N1 C5 C6 123.05(17) . .
C6 C5 H5 118.5 . .
N2 C14 H14 118.3 . .
N2 C14 C13 123.49(18) . .
C13 C14 H14 118.3 . .
C7 C6 H6 120.4 . .
C5 C6 C7 119.16(17) . .
C5 C6 H6 120.4 . .
C13 C12 C11 120.56(16) . .
C13 C12 C16 116.28(15) . .
C16 C12 C11 123.15(17) . .
C14 C13 H13 119.9 . .
C12 C13 C14 120.16(17) . .
C12 C13 H13 119.9 . .
N1 C9 C8 122.60(17) . .
N1 C9 H9 118.7 . .
C8 C9 H9 118.7 . .
C12 C11 H11 117.4 . .
C10 C11 C12 125.27(17) . .
C10 C11 H11 117.4 . .
C12 C16 H16 120.1 . .
C15 C16 C12 119.88(18) . .
C15 C16 H16 120.1 . .
C7 C10 H10 116.2 . .
C11 C10 C7 127.68(17) . .
C11 C10 H10 116.2 . .
N2 C15 C16 123.50(18) . .
N2 C15 H15 118.3 . .
C16 C15 H15 118.3 . .

loop_
_geom_bond_atom_site_label_1
_geom_bond_atom_site_label_2
_geom_bond_distance
_geom_bond_site_symmetry_2
O1 C4 1.202(2) .
O4 C1 1.314(2) .
O4 H4 0.879(17) .
O3 C1 1.201(2) .
O2 C4 1.306(2) .
O2 H2 0.929(17) .
C4 C3 1.516(2) .
C3 H3 0.9800 .
C3 C2 1.575(2) .
C3 C2 1.537(2) 3_666
C1 C2 1.509(2) .
C2 C3 1.537(2) 3_666
C2 H2A 0.9800 .
N1 C5 1.334(2) .
N1 C9 1.332(2) .
N2 C14 1.327(2) .
N2 C15 1.321(2) .
C7 C8 1.378(2) .
C7 C6 1.389(2) .
C7 C10 1.474(2) .
C8 H8 0.9300 .
C8 C9 1.378(2) .
C5 H5 0.9300 .
C5 C6 1.382(2) .
C14 H14 0.9300 .
C14 C13 1.380(2) .
C6 H6 0.9300 .
C12 C13 1.371(2) .
C12 C11 1.471(2) .
C12 C16 1.387(2) .
C13 H13 0.9300 .
C9 H9 0.9300 .
C11 H11 0.9300 .
C11 C10 1.313(2) .
C16 H16 0.9300 .
C16 C15 1.381(2) .
C10 H10 0.9300 .
C15 H15 0.9300 .

loop_
_geom_torsion_atom_site_label_1
_geom_torsion_atom_site_label_2
_geom_torsion_atom_site_label_3
_geom_torsion_atom_site_label_4
_geom_torsion
_geom_torsion_site_symmetry_1
_geom_torsion_site_symmetry_4
O1 C4 C3 C2 -105.8(2) . .
O1 C4 C3 C2 -1.7(3) . 3_666
O4 C1 C2 C3 -97.52(17) . .
O4 C1 C2 C3 160.23(14) . 3_666
O3 C1 C2 C3 80.0(2) . .
O3 C1 C2 C3 -22.2(2) . 3_666
O2 C4 C3 C2 179.12(15) . 3_666
O2 C4 C3 C2 75.0(2) . .
C4 C3 C2 C3 118.40(17) . 3_666
C4 C3 C2 C1 -0.5(2) . .
C2 C3 C2 C3 0.0 3_666 3_666
C2 C3 C2 C1 -118.88(17) 3_666 .
N1 C5 C6 C7 0.2(3) . .
N2 C14 C13 C12 2.5(3) . .
C7 C8 C9 N1 0.2(3) . .
C8 C7 C6 C5 -0.9(3) . .
C8 C7 C10 C11 175.03(19) . .
C5 N1 C9 C8 -0.9(3) . .
C14 N2 C15 C16 -0.1(3) . .
C6 C7 C8 C9 0.7(3) . .
C6 C7 C10 C11 -4.4(3) . .
C12 C11 C10 C7 179.97(16) . .
C12 C16 C15 N2 0.6(4) . .
C13 C12 C11 C10 -168.39(19) . .
C13 C12 C16 C15 0.4(3) . .
C9 N1 C5 C6 0.7(3) . .
C11 C12 C13 C14 177.07(17) . .
C11 C12 C16 C15 -178.5(2) . .
C16 C12 C13 C14 -1.8(3) . .
C16 C12 C11 C10 10.4(3) . .
C10 C7 C8 C9 -178.79(16) . .
C10 C7 C6 C5 178.58(17) . .
C15 N2 C14 C13 -1.4(3) . .
